data_4122904
loop_
_publ_author_name
'Thapaliya, Ek Raj'
'Swaminathan, Subramani'
'Captain, Burjor'
'Raymo, Fran\,cisco M'

_publ_section_title
;
 Autocatalytic fluorescence photoactivation.
;
_journal_issue 39
_journal_name_full 'Journal of the American Chemical Society'
_journal_page_first 13798
_journal_page_last 13804
_journal_paper_doi 10.1021/ja5068383
_journal_volume 136
_journal_year 2014
_chemical_formula_sum 'C16 H10 O2'
_chemical_formula_weight 234.24
_chemical_name_systematic
; 
 ? 
;
_space_group_IT_number 14
_symmetry_cell_setting monoclinic
_symmetry_space_group_name_Hall '-P 2ybc'
_symmetry_space_group_name_H-M 'P 1 21/c 1'
_atom_sites_solution_hydrogens geom
_atom_sites_solution_primary direct
_atom_sites_solution_secondary difmap
_audit_creation_method SHELXL-97
_cell_angle_alpha 90.00
_cell_angle_beta 97.4170(10)
_cell_angle_gamma 90.00
_cell_formula_units_Z 4
_cell_length_a 8.6876(4)
_cell_length_b 14.2494(7)
_cell_length_c 9.2839(5)
_cell_measurement_reflns_used 5362
_cell_measurement_temperature 296(2)
_cell_measurement_theta_max 32.71
_cell_measurement_theta_min 2.36
_cell_volume 1139.67(10)
_computing_cell_refinement 'SAINT+  V7.46A (Bruker, 2007)'
_computing_data_collection 'APEX2 v2.2-0 (Bruker, 2007)'
_computing_data_reduction 'SAINT+  V7.46A (Bruker, 2007)'
_computing_molecular_graphics 'XSHELL v4.02 (Bruker, 2000)'
_computing_publication_material 'XCIF v6.12 (Bruker, 2001)'
_computing_structure_refinement 'SHELXL-97 (Sheldrick, 2008)'
_computing_structure_solution 'SHELXS-97 (Sheldrick, 2008)'
_diffrn_ambient_temperature 296(2)
_diffrn_measured_fraction_theta_full 1.000
_diffrn_measured_fraction_theta_max 1.000
_diffrn_measurement_device_type 'Bruker SMART APEX2 CCD diffractometer'
_diffrn_measurement_method 'omega scans'
_diffrn_radiation_monochromator graphite
_diffrn_radiation_source 'fine-focus sealed tube'
_diffrn_radiation_type MoK\a
_diffrn_radiation_wavelength 0.71073
_diffrn_reflns_av_R_equivalents 0.0196
_diffrn_reflns_av_sigmaI/netI 0.0146
_diffrn_reflns_limit_h_max 11
_diffrn_reflns_limit_h_min -11
_diffrn_reflns_limit_k_max 18
_diffrn_reflns_limit_k_min -18
_diffrn_reflns_limit_l_max 11
_diffrn_reflns_limit_l_min -11
_diffrn_reflns_number 10604
_diffrn_reflns_theta_full 27.00
_diffrn_reflns_theta_max 27.00
_diffrn_reflns_theta_min 2.36
_exptl_absorpt_coefficient_mu 0.090
_exptl_absorpt_correction_T_max 0.9911
_exptl_absorpt_correction_T_min 0.9549
_exptl_absorpt_correction_type multi-scan
_exptl_absorpt_process_details '(SADABS 2007/4 Bruker)'
_exptl_crystal_colour Orange
_exptl_crystal_density_diffrn 1.365
_exptl_crystal_density_method 'not measured'
_exptl_crystal_description Block
_exptl_crystal_F_000 488
_exptl_crystal_size_max 0.52
_exptl_crystal_size_mid 0.28
_exptl_crystal_size_min 0.10
_refine_diff_density_max 0.154
_refine_diff_density_min -0.189
_refine_diff_density_rms 0.027
_refine_ls_extinction_coef 0.030(3)
_refine_ls_extinction_expression Fc^*^=kFc[1+0.001xFc^2^\l^3^/sin(2\q)]^-1/4^
_refine_ls_extinction_method SHELXL
_refine_ls_goodness_of_fit_ref 1.030
_refine_ls_hydrogen_treatment constr
_refine_ls_matrix_type full
_refine_ls_number_parameters 164
_refine_ls_number_reflns 2484
_refine_ls_number_restraints 0
_refine_ls_restrained_S_all 1.030
_refine_ls_R_factor_all 0.0450
_refine_ls_R_factor_gt 0.0386
_refine_ls_shift/su_max 0.001
_refine_ls_shift/su_mean 0.000
_refine_ls_structure_factor_coef Fsqd
_refine_ls_weighting_details 'calc w=1/[\s^2^(Fo^2^)+(0.0356P)^2^+0.2906P] where P=(Fo^2^+2Fc^2^)/3'
_refine_ls_weighting_scheme calc
_refine_ls_wR_factor_gt 0.0917
_refine_ls_wR_factor_ref 0.0975
_reflns_number_gt 2114
_reflns_number_total 2484
_reflns_threshold_expression >2sigma(I)
_cod_data_source_file ja5068383_si_002.cif
_cod_data_source_block collect_0m
_cod_depositor_comments
;
The following automatic conversions were performed:

'_symmetry_cell_setting' value 'Monoclinic' changed to 'monoclinic'
according to
/usr/data/users/saulius/crontab/automatic-downloads/current/ACS/lib/dictionaries/cif_core.dic
dictionary named 'cif_core.dic' version 2.4.2 from 2011-04-26.

Automatic conversion script
Id: cif_fix_values 2827 2014-09-09 07:05:25Z andrius 
;
_cod_original_sg_symbol_H-M P2(1)/c
_cod_database_code 4122904

loop_
_symmetry_equiv_pos_as_xyz
'x, y, z'
'-x, y+1/2, -z+1/2'
'-x, -y, -z'
'x, -y-1/2, z-1/2'

loop_
_atom_site_label
_atom_site_type_symbol
_atom_site_fract_x
_atom_site_fract_y
_atom_site_fract_z
_atom_site_U_iso_or_equiv
_atom_site_adp_type
_atom_site_occupancy
_atom_site_symmetry_multiplicity
_atom_site_calc_flag
_atom_site_refinement_flags
O1 O 0.41992(12) 0.83586(10) 0.33704(13) 0.0800(4) Uani 1 1 d .
O2 O 0.58325(14) 0.71787(9) 0.16286(14) 0.0817(4) Uani 1 1 d .
C1 C 0.64081(15) 0.94302(10) 0.35053(14) 0.0537(3) Uani 1 1 d .
H1 H 0.5867 0.9868 0.4082 0.064 Uiso 1 1 calc R
C2 C 0.79299(14) 0.90730(10) 0.43188(14) 0.0482(3) Uani 1 1 d .
C3 C 0.85143(17) 0.92975(10) 0.57369(14) 0.0555(3) Uani 1 1 d .
H3 H 0.7951 0.9679 0.6291 0.067 Uiso 1 1 calc R
C4 C 0.99467(17) 0.89467(11) 0.63185(15) 0.0584(4) Uani 1 1 d .
H4 H 1.0350 0.9099 0.7266 0.070 Uiso 1 1 calc R
C5 C 1.07821(17) 0.83734(10) 0.55072(16) 0.0590(4) Uani 1 1 d .
H5 H 1.1749 0.8149 0.5908 0.071 Uiso 1 1 calc R
C6 C 1.01908(16) 0.81286(10) 0.40968(15) 0.0535(3) Uani 1 1 d .
H6 H 1.0747 0.7734 0.3556 0.064 Uiso 1 1 calc R
C7 C 0.87577(14) 0.84815(9) 0.35046(13) 0.0460(3) Uani 1 1 d .
C8 C 0.79580(14) 0.83046(9) 0.19696(14) 0.0469(3) Uani 1 1 d .
H8 H 0.8564 0.7902 0.1398 0.056 Uiso 1 1 calc R
C9 C 0.75836(13) 0.92551(9) 0.12693(13) 0.0437(3) Uani 1 1 d .
C10 C 0.80149(15) 0.95522(10) -0.00394(14) 0.0530(3) Uani 1 1 d .
H10 H 0.8551 0.9151 -0.0589 0.064 Uiso 1 1 calc R
C11 C 0.76402(17) 1.04523(12) -0.05213(16) 0.0625(4) Uani 1 1 d .
H11 H 0.7952 1.0663 -0.1386 0.075 Uiso 1 1 calc R
C12 C 0.68082(17) 1.10393(11) 0.02702(17) 0.0628(4) Uani 1 1 d .
H12 H 0.6557 1.1641 -0.0070 0.075 Uiso 1 1 calc R
C13 C 0.63433(16) 1.07417(10) 0.15656(16) 0.0563(4) Uani 1 1 d .
H13 H 0.5763 1.1135 0.2087 0.068 Uiso 1 1 calc R
C14 C 0.67528(13) 0.98508(9) 0.20752(13) 0.0466(3) Uani 1 1 d .
C15 C 0.54725(15) 0.85501(11) 0.30811(15) 0.0573(4) Uani 1 1 d .
C16 C 0.63799(16) 0.78954(10) 0.21521(15) 0.0551(3) Uani 1 1 d .

loop_
_atom_site_aniso_label
_atom_site_aniso_U_11
_atom_site_aniso_U_22
_atom_site_aniso_U_33
_atom_site_aniso_U_23
_atom_site_aniso_U_13
_atom_site_aniso_U_12
O1 0.0486(6) 0.1189(10) 0.0741(7) 0.0197(7) 0.0135(5) -0.0109(6)
O2 0.0805(8) 0.0684(7) 0.0946(9) -0.0093(6) 0.0060(7) -0.0253(6)
C1 0.0462(7) 0.0682(9) 0.0484(7) -0.0064(6) 0.0134(5) 0.0070(6)
C2 0.0469(7) 0.0551(7) 0.0436(6) 0.0001(5) 0.0092(5) -0.0037(5)
C3 0.0610(8) 0.0620(8) 0.0449(7) -0.0029(6) 0.0128(6) -0.0100(7)
C4 0.0648(9) 0.0631(9) 0.0452(7) 0.0042(6) -0.0009(6) -0.0176(7)
C5 0.0542(8) 0.0578(8) 0.0614(8) 0.0098(7) -0.0068(6) -0.0058(6)
C6 0.0517(7) 0.0481(7) 0.0592(8) 0.0013(6) 0.0021(6) 0.0016(6)
C7 0.0457(6) 0.0460(7) 0.0462(6) 0.0001(5) 0.0051(5) -0.0029(5)
C8 0.0463(7) 0.0475(7) 0.0469(7) -0.0051(5) 0.0062(5) 0.0028(5)
C9 0.0371(6) 0.0499(7) 0.0435(6) -0.0041(5) 0.0031(5) -0.0006(5)
C10 0.0474(7) 0.0672(9) 0.0447(7) -0.0028(6) 0.0065(5) -0.0009(6)
C11 0.0594(8) 0.0749(10) 0.0513(8) 0.0118(7) 0.0005(6) -0.0072(7)
C12 0.0600(8) 0.0557(8) 0.0672(9) 0.0093(7) -0.0135(7) -0.0015(7)
C13 0.0465(7) 0.0562(8) 0.0632(8) -0.0089(6) -0.0044(6) 0.0092(6)
C14 0.0373(6) 0.0540(7) 0.0480(7) -0.0046(5) 0.0034(5) 0.0026(5)
C15 0.0442(7) 0.0791(10) 0.0483(7) 0.0120(7) 0.0053(5) -0.0033(6)
C16 0.0547(8) 0.0565(8) 0.0521(7) 0.0045(6) -0.0007(6) -0.0076(6)

loop_
_atom_type_symbol
_atom_type_description
_atom_type_scat_dispersion_real
_atom_type_scat_dispersion_imag
_atom_type_scat_source
C C 0.0033 0.0016 'International Tables Vol C Tables 4.2.6.8 and 6.1.1.4'
H H 0.0000 0.0000 'International Tables Vol C Tables 4.2.6.8 and 6.1.1.4'
O O 0.0106 0.0060 'International Tables Vol C Tables 4.2.6.8 and 6.1.1.4'

loop_
_geom_angle_atom_site_label_1
_geom_angle_atom_site_label_2
_geom_angle_atom_site_label_3
_geom_angle
C15 C1 C14 104.96(11)
C15 C1 C2 104.71(11)
C14 C1 C2 107.96(10)
C15 C1 H1 112.9
C14 C1 H1 112.9
C2 C1 H1 112.9
C3 C2 C7 120.25(12)
C3 C2 C1 125.59(12)
C7 C2 C1 114.15(11)
C4 C3 C2 119.20(14)
C4 C3 H3 120.4
C2 C3 H3 120.4
C5 C4 C3 120.71(13)
C5 C4 H4 119.6
C3 C4 H4 119.6
C4 C5 C6 120.48(13)
C4 C5 H5 119.8
C6 C5 H5 119.8
C5 C6 C7 119.09(13)
C5 C6 H6 120.5
C7 C6 H6 120.5
C6 C7 C2 120.24(12)
C6 C7 C8 125.99(12)
C2 C7 C8 113.75(11)
C9 C8 C16 104.09(10)
C9 C8 C7 107.42(10)
C16 C8 C7 105.56(10)
C9 C8 H8 113.0
C16 C8 H8 113.0
C7 C8 H8 113.0
C10 C9 C14 120.20(12)
C10 C9 C8 125.55(12)
C14 C9 C8 114.24(11)
C9 C10 C11 119.26(13)
C9 C10 H10 120.4
C11 C10 H10 120.4
C12 C11 C10 120.53(14)
C12 C11 H11 119.7
C10 C11 H11 119.7
C11 C12 C13 120.63(14)
C11 C12 H12 119.7
C13 C12 H12 119.7
C12 C13 C14 119.13(13)
C12 C13 H13 120.4
C14 C13 H13 120.4
C13 C14 C9 120.20(12)
C13 C14 C1 126.04(12)
C9 C14 C1 113.75(11)
O1 C15 C1 127.33(15)
O1 C15 C16 122.35(15)
C1 C15 C16 110.31(11)
O2 C16 C8 126.62(14)
O2 C16 C15 122.15(13)
C8 C16 C15 111.19(11)

loop_
_geom_bond_atom_site_label_1
_geom_bond_atom_site_label_2
_geom_bond_distance
O1 C15 1.2029(16)
O2 C16 1.2023(17)
C1 C15 1.518(2)
C1 C14 1.5213(18)
C1 C2 1.5230(18)
C1 H1 0.9800
C2 C3 1.3859(18)
C2 C7 1.3926(18)
C3 C4 1.384(2)
C3 H3 0.9300
C4 C5 1.379(2)
C4 H4 0.9300
C5 C6 1.388(2)
C5 H5 0.9300
C6 C7 1.3887(18)
C6 H6 0.9300
C7 C8 1.5236(17)
C8 C9 1.5192(18)
C8 C16 1.5193(19)
C8 H8 0.9800
C9 C10 1.3832(18)
C9 C14 1.3931(17)
C10 C11 1.383(2)
C10 H10 0.9300
C11 C12 1.378(2)
C11 H11 0.9300
C12 C13 1.384(2)
C12 H12 0.9300
C13 C14 1.3851(19)
C13 H13 0.9300
C15 C16 1.553(2)
